data_7026199
loop_
_publ_author_name
'Hashimoto, Hisako'
'Suzuki, Toshinori'
'Tobita, Hiromi'

_publ_section_title
;
 Synthesis of \h(2)-cyclooctene iridium and rhodium complexes supported by
 a novel P,N-chelate ligand and their reactivity toward hydrosilanes:
 facile Cl migration from metal to silicon via silylene complex
 intermediates and formation of a base-stabilised silylene complex.
;
_journal_issue 39
_journal_name_full 'Dalton transactions (Cambridge, England : 2003)'
_journal_page_first 9386
_journal_page_last 9400
_journal_paper_doi 10.1039/c0dt00264j
_journal_volume 39
_journal_year 2010
_chemical_formula_moiety 'C31 H62 Cl N P Rh Si4, C7 H8'
_chemical_formula_sum 'C38 H70 Cl N P Rh Si4'
_chemical_formula_weight 822.64
_chemical_name_systematic
;
?
;
_space_group_IT_number 2
_symmetry_cell_setting triclinic
_symmetry_space_group_name_Hall '-P 1'
_symmetry_space_group_name_H-M 'P -1'
_atom_sites_solution_hydrogens geom
_atom_sites_solution_primary direct
_atom_sites_solution_secondary difmap
_audit_creation_method SHELXL-97
_cell_angle_alpha 70.960(4)
_cell_angle_beta 77.3979(19)
_cell_angle_gamma 71.675(3)
_cell_formula_units_Z 2
_cell_length_a 9.53940(10)
_cell_length_b 13.1147(2)
_cell_length_c 19.6455(5)
_cell_measurement_reflns_used 9660
_cell_measurement_temperature 150(2)
_cell_measurement_theta_max 27.48
_cell_measurement_theta_min 1.11
_cell_volume 2187.12(9)
_computing_cell_refinement PROCESS-AUTO
_computing_data_collection PROCESS-AUTO
_computing_data_reduction 'teXsan Ver. 1.11'
_computing_molecular_graphics ORTEP
_computing_structure_refinement 'SHELXL-97 (Sheldrick, 1997)'
_computing_structure_solution 'SHELXS-97 (Sheldrick, 1990)'
_diffrn_ambient_temperature 150(2)
_diffrn_detector_area_resol_mean 10.00
_diffrn_measured_fraction_theta_full 0.963
_diffrn_measured_fraction_theta_max 0.963
_diffrn_measurement_device_type 'Rigaku RAXIS-RAPID Imaging Plate'
_diffrn_measurement_method \w
_diffrn_radiation_monochromator graphite
_diffrn_radiation_source 'fine-focus sealed tube'
_diffrn_radiation_type MoK\a
_diffrn_radiation_wavelength 0.71069
_diffrn_reflns_av_R_equivalents 0.0663
_diffrn_reflns_av_sigmaI/netI 0.0636
_diffrn_reflns_limit_h_max 12
_diffrn_reflns_limit_h_min -11
_diffrn_reflns_limit_k_max 17
_diffrn_reflns_limit_k_min -17
_diffrn_reflns_limit_l_max 25
_diffrn_reflns_limit_l_min -25
_diffrn_reflns_number 19687
_diffrn_reflns_theta_full 27.48
_diffrn_reflns_theta_max 27.48
_diffrn_reflns_theta_min 1.11
_exptl_absorpt_coefficient_mu 0.623
_exptl_absorpt_correction_T_max 0.9014
_exptl_absorpt_correction_T_min 0.8854
_exptl_absorpt_correction_type integration
_exptl_absorpt_process_details 'NUMABS (Higashi, 1999)'
_exptl_crystal_colour yellow
_exptl_crystal_density_diffrn 1.249
_exptl_crystal_density_method 'not measured'
_exptl_crystal_description block
_exptl_crystal_F_000 876
_exptl_crystal_size_max 0.20
_exptl_crystal_size_mid 0.19
_exptl_crystal_size_min 0.17
_refine_diff_density_max 0.955
_refine_diff_density_min -0.722
_refine_diff_density_rms 0.164
_refine_ls_extinction_method none
_refine_ls_goodness_of_fit_ref 1.167
_refine_ls_hydrogen_treatment mixed
_refine_ls_matrix_type full
_refine_ls_number_parameters 404
_refine_ls_number_reflns 9660
_refine_ls_number_restraints 0
_refine_ls_restrained_S_all 1.167
_refine_ls_R_factor_all 0.0869
_refine_ls_R_factor_gt 0.0635
_refine_ls_shift/su_max 0.000
_refine_ls_shift/su_mean 0.000
_refine_ls_structure_factor_coef Fsqd
_refine_ls_weighting_details 'calc w=1/[\s^2^(Fo^2^)+(0.0554P)^2^+4.7362P] where P=(Fo^2^+2Fc^2^)/3'
_refine_ls_weighting_scheme calc
_refine_ls_wR_factor_gt 0.1351
_refine_ls_wR_factor_ref 0.1448
_reflns_number_gt 7779
_reflns_number_total 9660
_reflns_threshold_expression >2sigma(I)
_cod_data_source_file c0dt00264j.txt
_cod_data_source_block (PcyN-P,N)RhH[SiMe2C(SiMe3)2SiClMe-Si,Si]-(10)-?C7H8
_cod_original_cell_volume 2187.11(7)
_cod_database_code 7026199

loop_
_symmetry_equiv_pos_as_xyz
'x, y, z'
'-x, -y, -z'

loop_
_atom_site_label
_atom_site_type_symbol
_atom_site_fract_x
_atom_site_fract_y
_atom_site_fract_z
_atom_site_U_iso_or_equiv
_atom_site_adp_type
_atom_site_occupancy
_atom_site_symmetry_multiplicity
_atom_site_calc_flag
_atom_site_refinement_flags
_atom_site_disorder_assembly
_atom_site_disorder_group
Rh1 Rh 0.03537(4) 0.20851(3) 0.218961(17) 0.01835(10) Uani 1 1 d . A .
H1 H 0.070(8) 0.087(6) 0.203(4) 0.08(2) Uiso 1 1 d . . .
Cl1 Cl 0.4132(7) 0.2057(5) 0.1679(3) 0.0374(12) Uani 0.589(6) 1 d P A 1
Cl2 Cl 0.3367(6) 0.0136(5) 0.1297(3) 0.0488(16) Uiso 0.411(6) 1 d P A 2
P1 P -0.03569(11) 0.39045(9) 0.22765(5) 0.0163(2) Uani 1 1 d . A .
Si1 Si 0.27049(14) 0.09866(10) 0.20724(6) 0.0237(3) Uani 1 1 d . . .
Si2 Si 0.11156(14) 0.10320(10) 0.33143(6) 0.0225(3) Uani 1 1 d . A .
Si3 Si 0.27686(15) -0.14052(10) 0.31604(7) 0.0274(3) Uani 1 1 d . . .
Si4 Si 0.47674(15) -0.00631(12) 0.33466(8) 0.0318(3) Uani 1 1 d . . .
N1 N -0.1025(4) 0.2894(3) 0.12335(19) 0.0222(7) Uani 1 1 d . . .
C1 C -0.1521(4) 0.4679(4) 0.1542(2) 0.0188(8) Uani 1 1 d . . .
C2 C -0.1715(4) 0.4089(4) 0.1107(2) 0.0204(8) Uani 1 1 d . A .
C3 C -0.2590(5) 0.4674(4) 0.0539(2) 0.0290(10) Uani 1 1 d . . .
H2 H -0.2741 0.4281 0.0243 0.035 Uiso 1 1 calc R A .
C4 C -0.3238(5) 0.5818(5) 0.0403(2) 0.0329(11) Uani 1 1 d . A .
H3 H -0.3820 0.6197 0.0014 0.040 Uiso 1 1 calc R . .
C5 C -0.3046(5) 0.6407(4) 0.0825(2) 0.0307(11) Uani 1 1 d . . .
C6 C -0.2187(5) 0.5841(4) 0.1387(2) 0.0237(9) Uani 1 1 d . A .
H4 H -0.2043 0.6246 0.1676 0.028 Uiso 1 1 calc R . .
C7 C -0.3766(7) 0.7657(5) 0.0685(3) 0.0478(15) Uani 1 1 d . A .
H5 H -0.3762 0.8006 0.0161 0.072 Uiso 1 1 calc R . .
H6 H -0.3206 0.7988 0.0878 0.072 Uiso 1 1 calc R . .
H7 H -0.4795 0.7781 0.0926 0.072 Uiso 1 1 calc R . .
C8 C -0.1618(4) 0.4023(3) 0.3127(2) 0.0177(8) Uani 1 1 d . . .
H8 H -0.1021 0.3536 0.3531 0.021 Uiso 1 1 calc R A .
C9 C -0.2876(5) 0.3490(4) 0.3194(2) 0.0222(9) Uani 1 1 d . A .
H9 H -0.2447 0.2740 0.3113 0.027 Uiso 1 1 calc R . .
H10 H -0.3529 0.3955 0.2816 0.027 Uiso 1 1 calc R . .
C10 C -0.4383(5) 0.4501(4) 0.4128(2) 0.0274(10) Uani 1 1 d . A .
H11 H -0.5133 0.5011 0.3806 0.033 Uiso 1 1 calc R . .
H12 H -0.4878 0.4381 0.4636 0.033 Uiso 1 1 calc R . .
C11 C -0.3799(5) 0.3383(4) 0.3945(2) 0.0264(9) Uani 1 1 d . . .
H13 H -0.4651 0.3095 0.3959 0.032 Uiso 1 1 calc R A .
H14 H -0.3177 0.2835 0.4317 0.032 Uiso 1 1 calc R . .
C12 C -0.3131(5) 0.5042(4) 0.4038(2) 0.0262(9) Uani 1 1 d . . .
H15 H -0.2450 0.4578 0.4404 0.031 Uiso 1 1 calc R A .
H16 H -0.3558 0.5787 0.4126 0.031 Uiso 1 1 calc R . .
C13 C -0.2244(5) 0.5172(4) 0.3277(2) 0.0227(9) Uani 1 1 d . A .
H17 H -0.1417 0.5498 0.3243 0.027 Uiso 1 1 calc R . .
H18 H -0.2900 0.5684 0.2909 0.027 Uiso 1 1 calc R . .
C14 C 0.0882(4) 0.4807(3) 0.2146(2) 0.0177(8) Uani 1 1 d . . .
H19 H 0.0244 0.5554 0.2195 0.021 Uiso 1 1 calc R A .
C15 C 0.1910(5) 0.4317(4) 0.2740(2) 0.0228(9) Uani 1 1 d . A .
H20 H 0.1299 0.4268 0.3220 0.027 Uiso 1 1 calc R . .
H21 H 0.2493 0.3549 0.2727 0.027 Uiso 1 1 calc R . .
C16 C 0.2974(5) 0.5026(5) 0.2642(3) 0.0319(11) Uani 1 1 d . . .
H22 H 0.3663 0.4657 0.3014 0.038 Uiso 1 1 calc R A .
H23 H 0.2397 0.5765 0.2713 0.038 Uiso 1 1 calc R . .
C17 C 0.3871(5) 0.5190(5) 0.1887(3) 0.0371(12) Uani 1 1 d . A .
H24 H 0.4511 0.5686 0.1829 0.045 Uiso 1 1 calc R . .
H25 H 0.4525 0.4459 0.1832 0.045 Uiso 1 1 calc R . .
C18 C 0.2840(6) 0.5704(5) 0.1299(3) 0.0357(12) Uani 1 1 d . . .
H26 H 0.3443 0.5773 0.0815 0.043 Uiso 1 1 calc R A .
H27 H 0.2251 0.6464 0.1326 0.043 Uiso 1 1 calc R . .
C19 C 0.1779(5) 0.4983(4) 0.1389(2) 0.0247(9) Uani 1 1 d . A .
H28 H 0.1089 0.5354 0.1017 0.030 Uiso 1 1 calc R . .
H29 H 0.2363 0.4248 0.1314 0.030 Uiso 1 1 calc R . .
C20 C -0.2207(6) 0.2285(5) 0.1418(3) 0.0390(12) Uani 1 1 d . A .
H30 H -0.2866 0.2435 0.1852 0.059 Uiso 1 1 calc R . .
H31 H -0.1742 0.1480 0.1510 0.059 Uiso 1 1 calc R . .
H32 H -0.2789 0.2542 0.1011 0.059 Uiso 1 1 calc R . .
C21 C -0.0014(6) 0.2644(5) 0.0581(3) 0.0353(11) Uani 1 1 d . A .
H33 H -0.0588 0.2883 0.0173 0.053 Uiso 1 1 calc R . .
H34 H 0.0455 0.1838 0.0685 0.053 Uiso 1 1 calc R . .
H35 H 0.0758 0.3046 0.0455 0.053 Uiso 1 1 calc R . .
C22 C 0.3717(13) 0.0114(9) 0.1287(5) 0.021(2) Uiso 0.589(6) 1 d P A 1
C23 C 0.411(4) 0.187(3) 0.1690(19) 0.026(7) Uiso 0.411(6) 1 d P A 2
C24 C -0.0425(5) 0.0329(4) 0.3841(3) 0.0353(11) Uani 1 1 d . . .
H36 H -0.0096 -0.0207 0.4295 0.053 Uiso 1 1 calc R A .
H37 H -0.0645 -0.0065 0.3547 0.053 Uiso 1 1 calc R . .
H38 H -0.1323 0.0897 0.3952 0.053 Uiso 1 1 calc R . .
C25 C 0.1336(5) 0.1662(4) 0.4032(2) 0.0245(9) Uani 1 1 d . . .
H39 H 0.0350 0.1991 0.4261 0.037 Uiso 1 1 calc R A .
H40 H 0.1866 0.2242 0.3797 0.037 Uiso 1 1 calc R . .
H41 H 0.1903 0.1072 0.4402 0.037 Uiso 1 1 calc R . .
C26 C 0.2999(5) 0.0035(4) 0.3017(2) 0.0221(8) Uani 1 1 d . A .
C27 C 0.1281(7) -0.1463(5) 0.2694(3) 0.0425(13) Uani 1 1 d . A .
H42 H 0.1598 -0.1299 0.2169 0.064 Uiso 1 1 calc R . .
H43 H 0.0354 -0.0909 0.2792 0.064 Uiso 1 1 calc R . .
H44 H 0.1115 -0.2212 0.2877 0.064 Uiso 1 1 calc R . .
C28 C 0.2350(7) -0.2138(5) 0.4147(3) 0.0451(14) Uani 1 1 d . A .
H45 H 0.1441 -0.2379 0.4222 0.068 Uiso 1 1 calc R . .
H46 H 0.2208 -0.1625 0.4439 0.068 Uiso 1 1 calc R . .
H47 H 0.3183 -0.2792 0.4294 0.068 Uiso 1 1 calc R . .
C29 C 0.4497(6) -0.2354(4) 0.2805(3) 0.0442(13) Uani 1 1 d . A .
H48 H 0.4273 -0.3035 0.2807 0.066 Uiso 1 1 calc R . .
H49 H 0.5274 -0.2552 0.3115 0.066 Uiso 1 1 calc R . .
H50 H 0.4845 -0.1971 0.2308 0.066 Uiso 1 1 calc R . .
C30 C 0.4966(7) 0.1265(5) 0.3434(3) 0.0456(14) Uani 1 1 d . A .
H51 H 0.4586 0.1890 0.3025 0.068 Uiso 1 1 calc R . .
H52 H 0.6019 0.1198 0.3433 0.068 Uiso 1 1 calc R . .
H53 H 0.4397 0.1402 0.3890 0.068 Uiso 1 1 calc R . .
C31 C 0.5020(7) -0.1055(6) 0.4278(3) 0.0542(17) Uani 1 1 d . A .
H54 H 0.5954 -0.1070 0.4416 0.081 Uiso 1 1 calc R . .
H55 H 0.5051 -0.1807 0.4274 0.081 Uiso 1 1 calc R . .
H56 H 0.4185 -0.0805 0.4629 0.081 Uiso 1 1 calc R . .
C32 C 0.6468(6) -0.0544(6) 0.2712(4) 0.0508(15) Uani 1 1 d . A .
H57 H 0.6277 -0.0168 0.2208 0.076 Uiso 1 1 calc R . .
H58 H 0.6691 -0.1355 0.2800 0.076 Uiso 1 1 calc R . .
H59 H 0.7318 -0.0357 0.2800 0.076 Uiso 1 1 calc R . .
C33 C 0.271(3) -0.054(2) -0.0319(13) 0.112(7) Uiso 0.50 1 d P . .
C34 C 0.1077(7) -0.0212(10) -0.0092(6) 0.059(3) Uiso 0.50 1 d PG . .
C35 C 0.0575(12) -0.0804(8) 0.0598(5) 0.064(4) Uiso 0.50 1 d PG . .
C36 C -0.0942(13) -0.0600(10) 0.0841(5) 0.083(5) Uiso 0.50 1 d PG . .
C37 C -0.1956(8) 0.0195(11) 0.0395(7) 0.084(5) Uiso 0.50 1 d PG . .
C38 C -0.1454(10) 0.0786(9) -0.0295(6) 0.071(4) Uiso 0.50 1 d PG . .
C39 C 0.0063(11) 0.0583(9) -0.0538(4) 0.061(4) Uiso 0.50 1 d PG . .
C40 C -0.1327(16) 0.7008(12) 0.4414(8) 0.057(3) Uiso 0.50 1 d P . .
C41 C -0.0506(8) 0.5802(4) 0.4766(4) 0.041(2) Uiso 0.50 1 d PG . .
C42 C -0.1085(7) 0.5228(6) 0.5444(4) 0.035(2) Uiso 0.50 1 d PG . .
C43 C -0.0350(9) 0.4127(6) 0.5763(3) 0.047(3) Uiso 0.50 1 d PG . .
C44 C 0.0964(9) 0.3602(4) 0.5404(4) 0.049(3) Uiso 0.50 1 d PG . .
C45 C 0.1543(6) 0.4176(5) 0.4726(4) 0.041(2) Uiso 0.50 1 d PG . .
C46 C 0.0808(8) 0.5276(5) 0.4407(3) 0.0250(18) Uiso 0.50 1 d PG . .

loop_
_atom_site_aniso_label
_atom_site_aniso_U_11
_atom_site_aniso_U_22
_atom_site_aniso_U_33
_atom_site_aniso_U_23
_atom_site_aniso_U_13
_atom_site_aniso_U_12
Rh1 0.02150(17) 0.01556(16) 0.01792(16) -0.00496(11) -0.00401(11) -0.00346(12)
Cl1 0.0275(15) 0.028(2) 0.0476(19) -0.0020(16) 0.0061(9) -0.0109(16)
P1 0.0151(5) 0.0174(5) 0.0159(5) -0.0043(4) -0.0024(4) -0.0037(4)
Si1 0.0266(6) 0.0191(6) 0.0199(6) -0.0036(4) 0.0010(4) -0.0030(5)
Si2 0.0250(6) 0.0198(6) 0.0180(6) -0.0028(4) -0.0017(4) -0.0028(5)
Si3 0.0368(7) 0.0174(6) 0.0278(6) -0.0022(5) -0.0107(5) -0.0067(5)
Si4 0.0273(7) 0.0314(7) 0.0368(7) -0.0057(6) -0.0100(5) -0.0077(6)
N1 0.0226(18) 0.027(2) 0.0195(17) -0.0072(14) -0.0013(14) -0.0102(15)
C1 0.0152(19) 0.023(2) 0.0150(18) -0.0018(15) 0.0001(14) -0.0064(16)
C2 0.0162(19) 0.024(2) 0.0182(19) -0.0036(16) -0.0003(15) -0.0058(17)
C3 0.024(2) 0.045(3) 0.017(2) -0.0066(19) -0.0041(16) -0.010(2)
C4 0.025(2) 0.047(3) 0.017(2) 0.000(2) -0.0049(17) -0.003(2)
C5 0.021(2) 0.034(3) 0.020(2) 0.0053(18) 0.0024(16) -0.0005(19)
C6 0.021(2) 0.023(2) 0.022(2) -0.0045(17) -0.0007(16) -0.0023(17)
C7 0.053(4) 0.036(3) 0.029(3) 0.007(2) -0.009(2) 0.008(3)
C8 0.0171(19) 0.020(2) 0.0154(18) -0.0037(15) -0.0014(14) -0.0053(16)
C9 0.022(2) 0.025(2) 0.019(2) -0.0061(16) 0.0023(16) -0.0088(17)
C10 0.025(2) 0.040(3) 0.020(2) -0.0140(19) 0.0046(16) -0.011(2)
C11 0.030(2) 0.031(2) 0.020(2) -0.0081(18) 0.0035(17) -0.014(2)
C12 0.027(2) 0.029(2) 0.025(2) -0.0151(18) 0.0030(17) -0.0074(19)
C13 0.022(2) 0.026(2) 0.024(2) -0.0115(17) 0.0032(16) -0.0104(18)
C14 0.0166(19) 0.019(2) 0.0181(19) -0.0042(15) -0.0009(14) -0.0069(16)
C15 0.024(2) 0.029(2) 0.0167(19) -0.0050(16) -0.0011(15) -0.0118(18)
C16 0.027(2) 0.049(3) 0.028(2) -0.014(2) -0.0013(18) -0.020(2)
C17 0.025(2) 0.062(4) 0.033(3) -0.015(2) -0.0002(19) -0.023(2)
C18 0.036(3) 0.052(3) 0.023(2) 0.000(2) 0.0007(19) -0.030(2)
C19 0.024(2) 0.034(3) 0.018(2) -0.0012(17) -0.0030(16) -0.0153(19)
C20 0.042(3) 0.042(3) 0.045(3) -0.009(2) -0.010(2) -0.026(3)
C21 0.038(3) 0.038(3) 0.025(2) -0.012(2) 0.000(2) -0.003(2)
C24 0.027(3) 0.034(3) 0.033(3) 0.000(2) 0.0043(19) -0.008(2)
C25 0.036(2) 0.021(2) 0.0120(19) -0.0031(15) -0.0105(16) 0.0028(18)
C26 0.020(2) 0.019(2) 0.024(2) -0.0034(16) -0.0026(16) -0.0039(17)
C27 0.062(4) 0.029(3) 0.046(3) -0.007(2) -0.022(3) -0.017(3)
C28 0.059(4) 0.038(3) 0.039(3) 0.005(2) -0.016(3) -0.026(3)
C29 0.048(3) 0.023(3) 0.057(4) -0.014(2) -0.014(3) 0.004(2)
C30 0.044(3) 0.049(4) 0.057(4) -0.016(3) -0.014(3) -0.024(3)
C31 0.058(4) 0.053(4) 0.056(4) 0.002(3) -0.036(3) -0.018(3)
C32 0.027(3) 0.050(4) 0.068(4) -0.013(3) -0.003(3) -0.004(3)

loop_
_atom_type_symbol
_atom_type_description
_atom_type_scat_dispersion_real
_atom_type_scat_dispersion_imag
_atom_type_scat_source
C C 0.0033 0.0016 'International Tables Vol C Tables 4.2.6.8 and 6.1.1.4'
H H 0.0000 0.0000 'International Tables Vol C Tables 4.2.6.8 and 6.1.1.4'
Cl Cl 0.1484 0.1585 'International Tables Vol C Tables 4.2.6.8 and 6.1.1.4'
N N 0.0061 0.0033 'International Tables Vol C Tables 4.2.6.8 and 6.1.1.4'
P P 0.1023 0.0942 'International Tables Vol C Tables 4.2.6.8 and 6.1.1.4'
Rh Rh -1.1178 0.9187 'International Tables Vol C Tables 4.2.6.8 and 6.1.1.4'
Si Si 0.0817 0.0704 'International Tables Vol C Tables 4.2.6.8 and 6.1.1.4'

loop_
_geom_angle_atom_site_label_1
_geom_angle_atom_site_label_2
_geom_angle_atom_site_label_3
_geom_angle
Si1 Rh1 N1 121.94(10)
Si1 Rh1 P1 126.88(4)
N1 Rh1 P1 82.29(10)
Si1 Rh1 Si2 68.60(4)
N1 Rh1 Si2 162.02(9)
P1 Rh1 Si2 103.17(4)
Si1 Rh1 H1 59(3)
N1 Rh1 H1 89(3)
P1 Rh1 H1 171(3)
Si2 Rh1 H1 85(3)
C1 P1 C14 102.36(18)
C1 P1 C8 105.33(18)
C14 P1 C8 105.68(18)
C1 P1 Rh1 103.37(14)
C14 P1 Rh1 126.71(14)
C8 P1 Rh1 111.18(14)
C26 Si1 C23 112.5(11)
C26 Si1 Cl2 112.7(2)
C23 Si1 Cl2 95.7(11)
C26 Si1 C22 110.8(3)
C23 Si1 C22 88.8(11)
Cl2 Si1 C22 8.8(3)
C26 Si1 Cl1 112.8(2)
C23 Si1 Cl1 4.3(13)
Cl2 Si1 Cl1 99.3(2)
C22 Si1 Cl1 92.6(4)
C26 Si1 Rh1 104.99(14)
C23 Si1 Rh1 110.9(11)
Cl2 Si1 Rh1 120.06(16)
C22 Si1 Rh1 128.0(3)
Cl1 Si1 Rh1 106.95(18)
C26 Si1 Si2 48.98(13)
C23 Si1 Si2 119.7(11)
Cl2 Si1 Si2 143.74(17)
C22 Si1 Si2 148.7(3)
Cl1 Si1 Si2 116.40(19)
Rh1 Si1 Si2 56.81(4)
C26 Si1 H1 99(2)
C23 Si1 H1 145(2)
Cl2 Si1 H1 83(2)
C22 Si1 H1 92(2)
Cl1 Si1 H1 143(2)
Rh1 Si1 H1 45(2)
Si2 Si1 H1 72(2)
C24 Si2 C25 99.4(2)
C24 Si2 C26 115.8(2)
C25 Si2 C26 111.41(19)
C24 Si2 Rh1 106.31(17)
C25 Si2 Rh1 124.10(14)
C26 Si2 Rh1 100.60(13)
C24 Si2 Si1 131.54(18)
C25 Si2 Si1 128.67(16)
C26 Si2 Si1 46.74(13)
Rh1 Si2 Si1 54.59(4)
C28 Si3 C29 105.9(3)
C28 Si3 C27 106.1(3)
C29 Si3 C27 103.3(3)
C28 Si3 C26 112.3(2)
C29 Si3 C26 112.3(2)
C27 Si3 C26 116.0(2)
C30 Si4 C31 103.1(3)
C30 Si4 C26 116.4(2)
C31 Si4 C26 113.4(2)
C30 Si4 C32 104.5(3)
C31 Si4 C32 107.1(3)
C26 Si4 C32 111.4(3)
C2 N1 C21 111.2(3)
C2 N1 C20 109.6(4)
C21 N1 C20 109.1(4)
C2 N1 Rh1 115.1(2)
C21 N1 Rh1 106.6(3)
C20 N1 Rh1 104.9(3)
C2 C1 C6 118.9(4)
C2 C1 P1 118.1(3)
C6 C1 P1 123.1(3)
C1 C2 C3 118.6(4)
C1 C2 N1 121.1(4)
C3 C2 N1 120.2(4)
C4 C3 C2 121.0(4)
C4 C3 H2 119.5
C2 C3 H2 119.5
C5 C4 C3 120.7(4)
C5 C4 H3 119.6
C3 C4 H3 119.6
C4 C5 C6 118.8(5)
C4 C5 C7 121.0(4)
C6 C5 C7 120.2(5)
C5 C6 C1 122.0(4)
C5 C6 H4 119.0
C1 C6 H4 119.0
C5 C7 H5 109.5
C5 C7 H6 109.5
H5 C7 H6 109.5
C5 C7 H7 109.5
H5 C7 H7 109.5
H6 C7 H7 109.5
C9 C8 C13 110.7(3)
C9 C8 P1 108.8(3)
C13 C8 P1 119.2(3)
C9 C8 H8 105.8
C13 C8 H8 105.8
P1 C8 H8 105.8
C8 C9 C11 111.1(3)
C8 C9 H9 109.4
C11 C9 H9 109.4
C8 C9 H10 109.4
C11 C9 H10 109.4
H9 C9 H10 108.0
C12 C10 C11 111.5(4)
C12 C10 H11 109.3
C11 C10 H11 109.3
C12 C10 H12 109.3
C11 C10 H12 109.3
H11 C10 H12 108.0
C10 C11 C9 111.9(4)
C10 C11 H13 109.2
C9 C11 H13 109.2
C10 C11 H14 109.2
C9 C11 H14 109.2
H13 C11 H14 107.9
C10 C12 C13 111.9(4)
C10 C12 H15 109.2
C13 C12 H15 109.2
C10 C12 H16 109.2
C13 C12 H16 109.2
H15 C12 H16 107.9
C12 C13 C8 109.6(4)
C12 C13 H17 109.8
C8 C13 H17 109.8
C12 C13 H18 109.8
C8 C13 H18 109.8
H17 C13 H18 108.2
C19 C14 C15 111.1(3)
C19 C14 P1 111.7(3)
C15 C14 P1 110.1(3)
C19 C14 H19 107.9
C15 C14 H19 107.9
P1 C14 H19 107.9
C16 C15 C14 111.7(4)
C16 C15 H20 109.3
C14 C15 H20 109.3
C16 C15 H21 109.3
C14 C15 H21 109.3
H20 C15 H21 107.9
C15 C16 C17 111.3(4)
C15 C16 H22 109.4
C17 C16 H22 109.4
C15 C16 H23 109.4
C17 C16 H23 109.4
H22 C16 H23 108.0
C18 C17 C16 110.8(4)
C18 C17 H24 109.5
C16 C17 H24 109.5
C18 C17 H25 109.5
C16 C17 H25 109.5
H24 C17 H25 108.1
C17 C18 C19 111.1(4)
C17 C18 H26 109.4
C19 C18 H26 109.4
C17 C18 H27 109.4
C19 C18 H27 109.4
H26 C18 H27 108.0
C14 C19 C18 111.0(4)
C14 C19 H28 109.4
C18 C19 H28 109.4
C14 C19 H29 109.4
C18 C19 H29 109.4
H28 C19 H29 108.0
N1 C20 H30 109.5
N1 C20 H31 109.5
H30 C20 H31 109.5
N1 C20 H32 109.5
H30 C20 H32 109.5
H31 C20 H32 109.5
N1 C21 H33 109.5
N1 C21 H34 109.5
H33 C21 H34 109.5
N1 C21 H35 109.5
H33 C21 H35 109.5
H34 C21 H35 109.5
Si2 C24 H36 109.5
Si2 C24 H37 109.5
H36 C24 H37 109.5
Si2 C24 H38 109.5
H36 C24 H38 109.5
H37 C24 H38 109.5
Si2 C25 H39 109.5
Si2 C25 H40 109.5
H39 C25 H40 109.5
Si2 C25 H41 109.5
H39 C25 H41 109.5
H40 C25 H41 109.5
Si4 C26 Si1 115.6(2)
Si4 C26 Si3 110.9(2)
Si1 C26 Si3 113.1(2)
Si4 C26 Si2 119.9(2)
Si1 C26 Si2 84.29(17)
Si3 C26 Si2 110.7(2)
Si3 C27 H42 109.5
Si3 C27 H43 109.5
H42 C27 H43 109.5
Si3 C27 H44 109.5
H42 C27 H44 109.5
H43 C27 H44 109.5
Si3 C28 H45 109.5
Si3 C28 H46 109.5
H45 C28 H46 109.5
Si3 C28 H47 109.5
H45 C28 H47 109.5
H46 C28 H47 109.5
Si3 C29 H48 109.5
Si3 C29 H49 109.5
H48 C29 H49 109.5
Si3 C29 H50 109.5
H48 C29 H50 109.5
H49 C29 H50 109.5
Si4 C30 H51 109.5
Si4 C30 H52 109.5
H51 C30 H52 109.5
Si4 C30 H53 109.5
H51 C30 H53 109.5
H52 C30 H53 109.5
Si4 C31 H54 109.5
Si4 C31 H55 109.5
H54 C31 H55 109.5
Si4 C31 H56 109.5
H54 C31 H56 109.5
H55 C31 H56 109.5
Si4 C32 H57 109.5
Si4 C32 H58 109.5
H57 C32 H58 109.5
Si4 C32 H59 109.5
H57 C32 H59 109.5
H58 C32 H59 109.5
C35 C34 C39 120.0
C35 C34 C33 115.8(12)
C39 C34 C33 124.0(12)
C36 C35 C34 120.0
C35 C36 C37 120.0
C38 C37 C36 120.0
C37 C38 C39 120.0
C38 C39 C34 120.0
C42 C41 C46 120.0
C42 C41 C40 119.8(7)
C46 C41 C40 120.2(7)
C41 C42 C43 120.0
C44 C43 C42 120.0
C45 C44 C43 120.0
C44 C45 C46 120.0
C45 C46 C41 120.0

loop_
_geom_bond_atom_site_label_1
_geom_bond_atom_site_label_2
_geom_bond_distance
Rh1 Si1 2.2624(13)
Rh1 N1 2.299(3)
Rh1 P1 2.3196(11)
Rh1 Si2 2.3230(12)
Rh1 H1 1.65(8)
Cl1 Si1 2.111(6)
Cl2 Si1 2.052(5)
P1 C1 1.839(4)
P1 C14 1.847(4)
P1 C8 1.854(4)
Si1 C26 1.891(4)
Si1 C23 1.91(3)
Si1 C22 2.104(10)
Si1 Si2 2.5843(16)
Si1 H1 1.99(7)
Si2 C24 1.910(5)
Si2 C25 1.926(4)
Si2 C26 1.959(4)
Si3 C28 1.878(5)
Si3 C29 1.879(6)
Si3 C27 1.882(5)
Si3 C26 1.893(5)
Si4 C30 1.876(6)
Si4 C31 1.881(6)
Si4 C26 1.889(4)
Si4 C32 1.889(6)
N1 C2 1.456(6)
N1 C21 1.489(6)
N1 C20 1.497(6)
C1 C2 1.397(6)
C1 C6 1.410(6)
C2 C3 1.406(6)
C3 C4 1.390(7)
C3 H2 0.9500
C4 C5 1.376(8)
C4 H3 0.9500
C5 C6 1.384(6)
C5 C7 1.521(7)
C6 H4 0.9500
C7 H5 0.9800
C7 H6 0.9800
C7 H7 0.9800
C8 C9 1.531(6)
C8 C13 1.537(6)
C8 H8 1.0000
C9 C11 1.533(6)
C9 H9 0.9900
C9 H10 0.9900
C10 C12 1.523(6)
C10 C11 1.527(6)
C10 H11 0.9900
C10 H12 0.9900
C11 H13 0.9900
C11 H14 0.9900
C12 C13 1.534(6)
C12 H15 0.9900
C12 H16 0.9900
C13 H17 0.9900
C13 H18 0.9900
C14 C19 1.530(5)
C14 C15 1.533(6)
C14 H19 1.0000
C15 C16 1.525(6)
C15 H20 0.9900
C15 H21 0.9900
C16 C17 1.527(6)
C16 H22 0.9900
C16 H23 0.9900
C17 C18 1.525(7)
C17 H24 0.9900
C17 H25 0.9900
C18 C19 1.538(6)
C18 H26 0.9900
C18 H27 0.9900
C19 H28 0.9900
C19 H29 0.9900
C20 H30 0.9800
C20 H31 0.9800
C20 H32 0.9800
C21 H33 0.9800
C21 H34 0.9800
C21 H35 0.9800
C24 H36 0.9800
C24 H37 0.9800
C24 H38 0.9800
C25 H39 0.9800
C25 H40 0.9800
C25 H41 0.9800
C27 H42 0.9800
C27 H43 0.9800
C27 H44 0.9800
C28 H45 0.9800
C28 H46 0.9800
C28 H47 0.9800
C29 H48 0.9800
C29 H49 0.9800
C29 H50 0.9800
C30 H51 0.9800
C30 H52 0.9800
C30 H53 0.9800
C31 H54 0.9800
C31 H55 0.9800
C31 H56 0.9800
C32 H57 0.9800
C32 H58 0.9800
C32 H59 0.9800
C33 C34 1.49(3)
C34 C35 1.3900
C34 C39 1.3900
C35 C36 1.3900
C36 C37 1.3900
C37 C38 1.3900
C38 C39 1.3900
C40 C41 1.528(16)
C41 C42 1.3900
C41 C46 1.3900
C42 C43 1.3900
C43 C44 1.3900
C44 C45 1.3900
C45 C46 1.3900

loop_
_geom_torsion_atom_site_label_1
_geom_torsion_atom_site_label_2
_geom_torsion_atom_site_label_3
_geom_torsion_atom_site_label_4
_geom_torsion
Si1 Rh1 P1 C1 125.37(13)
N1 Rh1 P1 C1 0.90(16)
Si2 Rh1 P1 C1 -161.67(13)
Si1 Rh1 P1 C14 8.51(17)
N1 Rh1 P1 C14 -115.95(18)
Si2 Rh1 P1 C14 81.48(16)
Si1 Rh1 P1 C8 -122.08(14)
N1 Rh1 P1 C8 113.45(16)
Si2 Rh1 P1 C8 -49.12(14)
N1 Rh1 Si1 C26 -154.45(18)
P1 Rh1 Si1 C26 99.88(15)
Si2 Rh1 Si1 C26 9.19(14)
N1 Rh1 Si1 C23 83.8(11)
P1 Rh1 Si1 C23 -21.9(11)
Si2 Rh1 Si1 C23 -112.6(11)
N1 Rh1 Si1 Cl2 -26.4(2)
P1 Rh1 Si1 Cl2 -132.04(19)
Si2 Rh1 Si1 Cl2 137.28(19)
N1 Rh1 Si1 C22 -21.9(4)
P1 Rh1 Si1 C22 -127.6(4)
Si2 Rh1 Si1 C22 141.7(4)
N1 Rh1 Si1 Cl1 85.5(2)
P1 Rh1 Si1 Cl1 -20.2(2)
Si2 Rh1 Si1 Cl1 -110.9(2)
N1 Rh1 Si1 Si2 -163.64(11)
P1 Rh1 Si1 Si2 90.68(5)
Si1 Rh1 Si2 C24 -129.78(19)
N1 Rh1 Si2 C24 -0.5(4)
P1 Rh1 Si2 C24 105.45(18)
Si1 Rh1 Si2 C25 116.39(19)
N1 Rh1 Si2 C25 -114.3(4)
P1 Rh1 Si2 C25 -8.38(19)
Si1 Rh1 Si2 C26 -8.72(14)
N1 Rh1 Si2 C26 120.6(3)
P1 Rh1 Si2 C26 -133.49(14)
N1 Rh1 Si2 Si1 129.3(3)
P1 Rh1 Si2 Si1 -124.77(5)
C26 Si1 Si2 C24 -88.0(3)
C23 Si1 Si2 C24 177.0(13)
Cl2 Si1 Si2 C24 -16.7(4)
C22 Si1 Si2 C24 -29.7(6)
Cl1 Si1 Si2 C24 173.9(3)
Rh1 Si1 Si2 C24 80.2(2)
C26 Si1 Si2 C25 83.6(2)
C23 Si1 Si2 C25 -11.4(13)
Cl2 Si1 Si2 C25 154.9(3)
C22 Si1 Si2 C25 141.9(6)
Cl1 Si1 Si2 C25 -14.5(3)
Rh1 Si1 Si2 C25 -108.19(18)
C23 Si1 Si2 C26 -95.0(13)
Cl2 Si1 Si2 C26 71.3(3)
C22 Si1 Si2 C26 58.3(6)
Cl1 Si1 Si2 C26 -98.1(3)
Rh1 Si1 Si2 C26 168.19(18)
C26 Si1 Si2 Rh1 -168.19(18)
C23 Si1 Si2 Rh1 96.8(13)
Cl2 Si1 Si2 Rh1 -96.9(3)
C22 Si1 Si2 Rh1 -109.9(6)
Cl1 Si1 Si2 Rh1 93.7(2)
Si1 Rh1 N1 C2 -129.9(2)
P1 Rh1 N1 C2 -0.9(3)
Si2 Rh1 N1 C2 108.2(4)
Si1 Rh1 N1 C21 -6.0(3)
P1 Rh1 N1 C21 123.0(3)
Si2 Rh1 N1 C21 -127.9(3)
Si1 Rh1 N1 C20 109.6(3)
P1 Rh1 N1 C20 -121.4(3)
Si2 Rh1 N1 C20 -12.3(5)
C14 P1 C1 C2 131.9(3)
C8 P1 C1 C2 -117.8(3)
Rh1 P1 C1 C2 -1.0(3)
C14 P1 C1 C6 -46.3(4)
C8 P1 C1 C6 64.1(4)
Rh1 P1 C1 C6 -179.2(3)
C6 C1 C2 C3 -1.1(6)
P1 C1 C2 C3 -179.4(3)
C6 C1 C2 N1 178.6(4)
P1 C1 C2 N1 0.3(5)
C21 N1 C2 C1 -120.9(4)
C20 N1 C2 C1 118.4(4)
Rh1 N1 C2 C1 0.6(5)
C21 N1 C2 C3 58.8(5)
C20 N1 C2 C3 -61.9(5)
Rh1 N1 C2 C3 -179.7(3)
C1 C2 C3 C4 0.8(6)
N1 C2 C3 C4 -178.9(4)
C2 C3 C4 C5 -0.4(7)
C3 C4 C5 C6 0.3(7)
C3 C4 C5 C7 -179.3(5)
C4 C5 C6 C1 -0.7(7)
C7 C5 C6 C1 178.9(4)
C2 C1 C6 C5 1.1(6)
P1 C1 C6 C5 179.2(3)
C1 P1 C8 C9 60.9(3)
C14 P1 C8 C9 168.8(3)
Rh1 P1 C8 C9 -50.4(3)
C1 P1 C8 C13 -67.2(3)
C14 P1 C8 C13 40.7(4)
Rh1 P1 C8 C13 -178.5(3)
C13 C8 C9 C11 -57.0(5)
P1 C8 C9 C11 170.3(3)
C12 C10 C11 C9 -52.9(5)
C8 C9 C11 C10 54.2(5)
C11 C10 C12 C13 54.8(5)
C10 C12 C13 C8 -57.2(5)
C9 C8 C13 C12 58.0(4)
P1 C8 C13 C12 -174.7(3)
C1 P1 C14 C19 -58.5(3)
C8 P1 C14 C19 -168.5(3)
Rh1 P1 C14 C19 58.8(3)
C1 P1 C14 C15 177.5(3)
C8 P1 C14 C15 67.5(3)
Rh1 P1 C14 C15 -65.2(3)
C19 C14 C15 C16 54.5(5)
P1 C14 C15 C16 178.8(3)
C14 C15 C16 C17 -55.2(6)
C15 C16 C17 C18 56.2(6)
C16 C17 C18 C19 -56.7(6)
C15 C14 C19 C18 -54.7(5)
P1 C14 C19 C18 -178.2(3)
C17 C18 C19 C14 56.2(6)
C30 Si4 C26 Si1 62.3(3)
C31 Si4 C26 Si1 -178.3(3)
C32 Si4 C26 Si1 -57.3(3)
C30 Si4 C26 Si3 -167.2(3)
C31 Si4 C26 Si3 -47.8(4)
C32 Si4 C26 Si3 73.2(3)
C30 Si4 C26 Si2 -36.1(4)
C31 Si4 C26 Si2 83.3(3)
C32 Si4 C26 Si2 -155.8(3)
C23 Si1 C26 Si4 -9.9(12)
Cl2 Si1 C26 Si4 96.9(3)
C22 Si1 C26 Si4 87.7(4)
Cl1 Si1 C26 Si4 -14.6(3)
Rh1 Si1 C26 Si4 -130.7(2)
Si2 Si1 C26 Si4 -120.5(3)
C23 Si1 C26 Si3 -139.3(12)
Cl2 Si1 C26 Si3 -32.5(3)
C22 Si1 C26 Si3 -41.7(4)
Cl1 Si1 C26 Si3 -144.0(3)
Rh1 Si1 C26 Si3 99.9(2)
Si2 Si1 C26 Si3 110.1(3)
C23 Si1 C26 Si2 110.5(12)
Cl2 Si1 C26 Si2 -142.6(2)
C22 Si1 C26 Si2 -151.8(3)
Cl1 Si1 C26 Si2 105.9(2)
Rh1 Si1 C26 Si2 -10.21(16)
C28 Si3 C26 Si4 69.7(3)
C29 Si3 C26 Si4 -49.6(3)
C27 Si3 C26 Si4 -168.1(3)
C28 Si3 C26 Si1 -158.6(3)
C29 Si3 C26 Si1 82.2(3)
C27 Si3 C26 Si1 -36.3(3)
C28 Si3 C26 Si2 -65.9(3)
C29 Si3 C26 Si2 174.8(2)
C27 Si3 C26 Si2 56.3(3)
C24 Si2 C26 Si4 -119.9(3)
C25 Si2 C26 Si4 -7.3(3)
Rh1 Si2 C26 Si4 126.1(2)
Si1 Si2 C26 Si4 116.3(3)
C24 Si2 C26 Si1 123.8(2)
C25 Si2 C26 Si1 -123.55(19)
Rh1 Si2 C26 Si1 9.77(15)
C24 Si2 C26 Si3 11.2(3)
C25 Si2 C26 Si3 123.8(2)
Rh1 Si2 C26 Si3 -102.84(19)
Si1 Si2 C26 Si3 -112.6(3)
C39 C34 C35 C36 0.0
C33 C34 C35 C36 -176.1(15)
C34 C35 C36 C37 0.0
C35 C36 C37 C38 0.0
C36 C37 C38 C39 0.0
C37 C38 C39 C34 0.0
C35 C34 C39 C38 0.0
C33 C34 C39 C38 175.7(16)
C46 C41 C42 C43 0.0
C40 C41 C42 C43 179.3(9)
C41 C42 C43 C44 0.0
C42 C43 C44 C45 0.0
C43 C44 C45 C46 0.0
C44 C45 C46 C41 0.0
C42 C41 C46 C45 0.0
C40 C41 C46 C45 -179.3(9)
